data_8101128
loop_
_publ_author_name
'Fukui, Keijiro'
'Hesek, Dusan'
'Oelgem\"oller, Michael'
'Inoue, Yoshihisa'

_publ_section_title
;
Crystal structure of N-cyclooctylidene-N'-(2,4-dinitrophenyl)-hydrazine, 
C~14~H~18~N~4~O~4~
;
_journal_issue 4
_journal_name_full 'Zeitschrift f\"ur Kristallographie - New Crystal Structures'
_journal_page_first 661
_journal_page_last 662
_journal_volume 216
_journal_year 2001
_chemical_formula_moiety 'C14 H18 N4 O4 '
_chemical_formula_sum 'C14 H18 N4 O4'
_chemical_formula_weight 306.32
_space_group_IT_number 14
_symmetry_cell_setting monoclinic
_symmetry_space_group_name_Hall '-P 2yn'
_symmetry_space_group_name_H-M 'P 1 21/n 1'
_cell_angle_alpha 90
_cell_angle_beta 90.5(1)
_cell_angle_gamma 90
_cell_formula_units_Z 4
_cell_length_a 9.23(2)
_cell_length_b 7.31(2)
_cell_length_c 21.64(2)
_cell_measurement_temperature 296.2
_cell_volume 1459(4)
_diffrn_ambient_temperature 296.2
_exptl_crystal_density_diffrn 1.394
_refine_ls_R_factor_obs 0.0492
_refine_ls_wR_factor_obs 0.0359
_cod_original_sg_symbol_H-M 'P 21/n'
_cod_original_formula_sum 'C14 H18 N4 O4 '
_cod_database_code 8101128

loop_
_symmetry_equiv_pos_as_xyz
'  +x,  +y,  +z'
1/2-x,1/2+y,1/2-z
'  -x,  -y,  -z'
1/2+x,1/2-y,1/2+z

loop_
_atom_site_aniso_label
_atom_site_aniso_U_11
_atom_site_aniso_U_22
_atom_site_aniso_U_33
_atom_site_aniso_U_12
_atom_site_aniso_U_13
_atom_site_aniso_U_23
O15 0.0716(6) 0.0523(5) 0.0588(5) 0.0285(4) 0.0189(4) 0.0133(4)
O16 0.0827(7) 0.0568(6) 0.0681(5) 0.0237(5) 0.0299(5) 0.0305(5)
O17 0.1150(9) 0.0861(7) 0.0488(7) 0.0438(6) 0.0366(6) 0.0179(6)
O18 0.0668(11) 0.0504(7) 0.0584(8) 0.0231(6) 0.0123(7) 0.0021(6)
N1 0.0472(9) 0.0373(7) 0.0365(8) -0.0021(6) 0.0077(7) 0.0007(6)
N2 0.0477(7) 0.0371(7) 0.0356(7) 0.0050(6) 0.0073(5) 0.0027(5)
N3 0.0483(6) 0.0430(5) 0.0398(5) 0.0106(4) 0.0021(4) 0.0067(4)
N4 0.0508(6) 0.0450(5) 0.0371(6) 0.0073(4) 0.0046(4) -0.0042(4)
C1 0.0376(7) 0.0390(6) 0.0374(7) -0.0037(5) 0.0027(5) -0.0053(5)
C2 0.0368(8) 0.0468(8) 0.0411(6) 0.0068(6) -0.0017(6) -0.0047(6)
C3 0.0544(8) 0.0356(8) 0.0485(7) 0.0045(6) -0.0058(6) 0.0005(6)
C4 0.0528(7) 0.0412(8) 0.0528(6) -0.0007(6) -0.0075(5) -0.0099(6)
C5 0.0454(8) 0.0591(8) 0.0467(10) 0.0016(7) -0.0074(8) -0.0016(6)
C6 0.0695(6) 0.0656(5) 0.0388(5) 0.0049(4) 0.0063(4) 0.0030(4)
C7 0.0596(6) 0.0586(6) 0.0480(5) -0.0020(4) 0.0247(4) 0.0001(5)
C8 0.0614(4) 0.0457(5) 0.0497(5) -0.0093(4) 0.0194(4) -0.0019(3)
C9 0.0348(6) 0.0364(10) 0.0305(7) -0.0002(7) -0.0012(5) -0.0017(6)
C10 0.0479(6) 0.0347(5) 0.0375(5) 0.0012(4) 0.0051(4) 0.0043(3)
C11 0.0441(7) 0.0332(7) 0.0399(7) 0.0038(6) 0.0014(6) 0.0009(6)
C12 0.0369(11) 0.0379(7) 0.0315(8) 0.0031(6) -0.0013(7) -0.0044(5)
C13 0.0380(7) 0.0393(7) 0.0283(7) 0.0011(6) -0.0019(5) 0.0016(5)
C14 0.0364(8) 0.0346(8) 0.0333(6) 0.0031(6) -0.0034(6) 0.0017(5)

loop_
_atom_site_label
_atom_site_fract_x
_atom_site_fract_y
_atom_site_fract_z
_atom_site_U_iso_or_equiv
_atom_site_thermal_displace_type
_atom_site_calc_flag
_atom_site_calc_attached_atom
_atom_site_occupancy
_atom_site_refinement_flags
O15 0.6213(2) 0.3614(2) -0.0161(1) 0.0614(2) Uani d . 1.00 .
O16 0.7782(2) 0.3590(2) -0.0885(1) 0.0700(3) Uani d . 1.00 .
O17 1.0445(2) -0.1660(2) -0.1420(1) 0.0876(3) Uani d . 1.00 .
O18 1.0841(3) -0.3725(2) -0.0733(1) 0.0589(4) Uani d . 1.00 .
N1 0.5624(2) -0.0056(2) 0.1141(1) 0.0406(3) Uani d . 1.00 .
N2 0.6082(2) 0.0875(2) 0.0620(1) 0.0405(3) Uani d . 1.00 .
N3 0.7168(2) 0.2841(1) -0.0456(1) 0.0438(2) Uani d . 1.00 .
N4 1.0188(2) -0.2375(2) -0.0923(1) 0.0447(2) Uani d . 1.00 .
C1 0.4726(2) 0.0803(2) 0.1486(1) 0.0380(3) Uani d . 1.00 .
C2 0.4167(2) 0.2710(2) 0.1367(1) 0.0418(3) Uani d . 1.00 .
C3 0.5216(2) 0.4249(2) 0.1556(1) 0.0468(3) Uani d . 1.00 .
C4 0.5508(2) 0.4429(2) 0.2252(1) 0.0493(3) Uani d . 1.00 .
C5 0.6345(2) 0.2823(2) 0.2540(2) 0.0508(4) Uani d . 1.00 .
C6 0.5461(1) 0.1479(1) 0.2921(1) 0.0595(2) Uani d . 1.00 .
C7 0.4042(2) 0.0808(1) 0.2638(1) 0.0557(3) Uani d . 1.00 .
C8 0.4177(1) -0.0257(1) 0.2031(1) 0.0527(2) Uani d . 1.00 .
C9 0.7051(2) 0.0093(2) 0.0240(1) 0.0340(4) Uani d . 1.00 .
C10 0.7599(2) -0.1698(2) 0.0363(1) 0.0404(4) Uani d . 1.00 .
C11 0.8609(2) -0.2489(2) -0.0009(1) 0.0393(4) Uani d . 1.00 .
C12 0.9101(2) -0.1548(2) -0.0530(1) 0.0356(4) Uani d . 1.00 .
C13 0.8604(3) 0.0169(2) -0.0673(2) 0.0356(5) Uani d . 1.00 .
C14 0.7593(3) 0.0993(3) -0.0291(2) 0.0348(5) Uani d . 1.00 .
H1 0.715(3) 0.332(3) 0.2807(16) 0.060(5) Uiso d . 1.00 .
H2 0.724(2) -0.242(2) 0.0723(15) 0.053(5) Uiso d . 1.00 .
H3 0.898(2) -0.367(2) 0.0087(15) 0.061(4) Uiso d . 1.00 .
H4 0.888(2) 0.085(2) -0.1014(13) 0.047(4) Uiso d . 1.00 .
H5 0.582(2) 0.203(3) 0.0543(15) 0.051(5) Uiso d . 1.00 .
H6 0.609(2) 0.551(2) 0.2305(14) 0.063(5) Uiso d . 1.00 .
H7 0.326(2) 0.284(2) 0.1584(14) 0.049(4) Uiso d . 1.00 .
H8 0.475(2) 0.537(2) 0.1417(14) 0.059(4) Uiso d . 1.00 .
H9 0.685(2) 0.208(2) 0.2217(17) 0.057(4) Uiso d . 1.00 .
H10 0.337(3) 0.190(2) 0.2593(17) 0.052(4) Uiso d . 1.00 .
H11 0.317(3) -0.056(2) 0.1928(16) 0.066(4) Uiso d . 1.00 .
H12 0.457(3) 0.460(3) 0.2481(17) 0.052(6) Uiso d . 1.00 .
H13 0.600(3) 0.033(3) 0.3047(17) 0.075(6) Uiso d . 1.00 .
H14 0.478(3) -0.133(3) 0.2095(17) 0.067(6) Uiso d . 1.00 .
H15 0.618(3) 0.407(3) 0.1347(17) 0.053(6) Uiso d . 1.00 .
H16 0.525(2) 0.195(2) 0.3352(14) 0.091(5) Uiso d . 1.00 .
H17 0.351(2) -0.002(2) 0.2941(14) 0.072(2) Uiso d . 1.00 .
H18 0.390(3) 0.283(2) 0.0921(16) 0.062(5) Uiso d . 1.00 .

loop_
_geom_bond_atom_site_label_1
_geom_bond_atom_site_label_2
_geom_bond_distance
_geom_bond_site_symmetry_1
_geom_bond_site_symmetry_2
_geom_bond_publ_flag
O1 N1 1.226(2) 1_555 1_555 yes
O2 N1 1.217(2) 1_555 1_555 yes
O3 N2 1.224(2) 1_555 1_555 yes
O4 N2 1.235(3) 1_555 1_555 yes
N1 C3 1.461(3) 1_555 1_555 yes
N2 C5 1.454(3) 1_555 1_555 yes
N3 N4 1.394(2) 1_555 1_555 yes
N3 C6 1.354(3) 1_555 1_555 yes
N4 C7 1.286(3) 1_555 1_555 yes
C1 C2 1.368(3) 1_555 1_555 yes
C1 C6 1.417(3) 1_555 1_555 yes
C2 C3 1.394(3) 1_555 1_555 yes
C3 C4 1.366(3) 1_555 1_555 yes
C4 C5 1.384(3) 1_555 1_555 yes
C5 C6 1.414(3) 1_555 1_555 yes
C7 C8 1.505(3) 1_555 1_555 yes
C7 C15 1.497(3) 1_555 1_555 yes
C8 C10 1.541(3) 1_555 1_555 yes
C9 C10 1.526(4) 1_555 1_555 yes
C9 C12 1.524(4) 1_555 1_555 yes
C12 C13 1.531(3) 1_555 1_555 yes
C13 C14 1.534(3) 1_555 1_555 yes
C14 C15 1.530(4) 1_555 1_555 yes
